data_7117073
loop_
_publ_author_name
'Koichi Tanaka'
'Tomoharu Iwashita'
'Erika Yoshida'
'Tomomi Ishikawa'
'Shinya Otuka'
'Zofia Urbanczyk-Lipkowska'
'Hiroki Takahashi'

_publ_section_title
;
 Solvent-dependent strong asymmetric amplification in the catalytic
 enantioselective Henry reaction using the
 trans-N,N'-bis-biphenyl-4-ylmethyl-cyclohexane-1,2-diamine-CuCl2 complex
;
_journal_name_full Chem.Commun.
_journal_page_first 7907
_journal_paper_doi 10.1039/C5cc02302E
_journal_volume 51
_journal_year 2015
_chemical_formula_moiety 'C32 H34 Cl2 Cu N2'
_chemical_formula_sum 'C32 H34 Cl2 Cu N2'
_chemical_formula_weight 581.05
_chemical_name_systematic
; 
 ? 
;
_space_group_IT_number 15
_symmetry_cell_setting monoclinic
_symmetry_space_group_name_Hall '-C 2yc'
_symmetry_space_group_name_H-M 'C 1 2/c 1'
_atom_sites_solution_hydrogens geom
_atom_sites_solution_primary direct
_atom_sites_solution_secondary difmap
_audit_creation_method SHELXL-97
_audit_update_record
;
2015-01-05 deposited with the CCDC.
2015-04-02 downloaded from the CCDC.
;
_cell_angle_alpha 90.00
_cell_angle_beta 102.636(2)
_cell_angle_gamma 90.00
_cell_formula_units_Z 4
_cell_length_a 25.8780(6)
_cell_length_b 10.4574(2)
_cell_length_c 10.7037(3)
_cell_measurement_reflns_used 3219
_cell_measurement_temperature 296(2)
_cell_measurement_theta_max 67.67
_cell_measurement_theta_min 4.58
_cell_volume 2826.44(12)
_computing_cell_refinement 'Bruker SAINT'
_computing_data_collection 'Bruker APEX2'
_computing_data_reduction 'Bruker SAINT'
_computing_molecular_graphics 'Bruker SHELXTL'
_computing_publication_material 'Bruker SHELXTL'
_computing_structure_refinement 'SHELXL-97 (Sheldrick, 2008)'
_computing_structure_solution 'SHELXS-97 (Sheldrick, 2008)'
_diffrn_ambient_temperature 296(2)
_diffrn_measured_fraction_theta_full 0.986
_diffrn_measured_fraction_theta_max 0.986
_diffrn_measurement_device_type 'Bruker APEX-II CCD'
_diffrn_measurement_method '\f and \w scans'
_diffrn_radiation_monochromator graphite
_diffrn_radiation_source 'fine-focus sealed tube'
_diffrn_radiation_type CuK\a
_diffrn_radiation_wavelength 1.54178
_diffrn_reflns_av_R_equivalents 0.0341
_diffrn_reflns_av_sigmaI/netI 0.0390
_diffrn_reflns_limit_h_max 30
_diffrn_reflns_limit_h_min -20
_diffrn_reflns_limit_k_max 12
_diffrn_reflns_limit_k_min -12
_diffrn_reflns_limit_l_max 12
_diffrn_reflns_limit_l_min -12
_diffrn_reflns_number 8188
_diffrn_reflns_theta_full 66.59
_diffrn_reflns_theta_max 66.59
_diffrn_reflns_theta_min 4.58
_exptl_absorpt_coefficient_mu 3.000
_exptl_absorpt_correction_T_max 0.8744
_exptl_absorpt_correction_T_min 0.4948
_exptl_absorpt_correction_type numerical
_exptl_absorpt_process_details sadabs
_exptl_crystal_colour blue
_exptl_crystal_density_diffrn 1.365
_exptl_crystal_density_method 'not measured'
_exptl_crystal_F_000 1212
_exptl_crystal_size_max 0.27
_exptl_crystal_size_mid 0.08
_exptl_crystal_size_min 0.05
_refine_diff_density_max 0.353
_refine_diff_density_min -0.413
_refine_diff_density_rms 0.052
_refine_ls_extinction_method none
_refine_ls_goodness_of_fit_ref 1.032
_refine_ls_hydrogen_treatment constr
_refine_ls_matrix_type full
_refine_ls_number_parameters 168
_refine_ls_number_reflns 2472
_refine_ls_number_restraints 0
_refine_ls_restrained_S_all 1.032
_refine_ls_R_factor_all 0.0431
_refine_ls_R_factor_gt 0.0386
_refine_ls_shift/su_max 0.002
_refine_ls_shift/su_mean 0.000
_refine_ls_structure_factor_coef Fsqd
_refine_ls_weighting_details 'calc w=1/[\s^2^(Fo^2^)+(0.0696P)^2^+1.3789P] where P=(Fo^2^+2Fc^2^)/3'
_refine_ls_weighting_scheme calc
_refine_ls_wR_factor_gt 0.1083
_refine_ls_wR_factor_ref 0.1131
_reflns_number_gt 2199
_reflns_number_total 2472
_reflns_threshold_expression >2sigma(I)
_cod_data_source_file c5cc02302e2.cif
_cod_data_source_block tana3_12_0m
_cod_original_sg_symbol_H-M C2/c
_cod_database_code 7117073

loop_
_symmetry_equiv_pos_as_xyz
'x, y, z'
'-x, y, -z+1/2'
'x+1/2, y+1/2, z'
'-x+1/2, y+1/2, -z+1/2'
'-x, -y, -z'
'x, -y, z-1/2'
'-x+1/2, -y+1/2, -z'
'x+1/2, -y+1/2, z-1/2'

loop_
_atom_site_label
_atom_site_type_symbol
_atom_site_fract_x
_atom_site_fract_y
_atom_site_fract_z
_atom_site_U_iso_or_equiv
_atom_site_adp_type
_atom_site_occupancy
_atom_site_symmetry_multiplicity
_atom_site_calc_flag
_atom_site_refinement_flags
_atom_site_disorder_assembly
_atom_site_disorder_group
Cu1 Cu 1.0000 -0.00501(4) 0.7500 0.04641(18) Uani 1 2 d S . .
Cl1 Cl 1.02367(3) -0.15242(6) 0.90422(7) 0.0744(2) Uani 1 1 d . . .
N1 N 0.96394(6) 0.13955(17) 0.63768(17) 0.0452(4) Uani 1 1 d . . .
H1 H 0.9838 0.1493 0.5779 0.054 Uiso 1 1 calc R . .
C1 C 0.90898(8) 0.1207(3) 0.5607(2) 0.0568(6) Uani 1 1 d . . .
H1C H 0.9070 0.0381 0.5186 0.068 Uiso 1 1 calc R . .
H1D H 0.9016 0.1857 0.4945 0.068 Uiso 1 1 calc R . .
C2 C 0.86697(8) 0.1269(2) 0.6381(2) 0.0495(5) Uani 1 1 d . . .
C3 C 0.86253(8) 0.0324(2) 0.7259(2) 0.0541(5) Uani 1 1 d . . .
H3 H 0.8874 -0.0331 0.7414 0.065 Uiso 1 1 calc R . .
C4 C 0.82187(8) 0.0334(2) 0.7911(2) 0.0524(5) Uani 1 1 d . . .
H4 H 0.8199 -0.0314 0.8494 0.063 Uiso 1 1 calc R . .
C5 C 0.78365(7) 0.1304(2) 0.7705(2) 0.0454(5) Uani 1 1 d . . .
C6 C 0.73921(7) 0.12927(19) 0.8372(2) 0.0459(5) Uani 1 1 d . . .
C7 C 0.74500(9) 0.0811(2) 0.9600(2) 0.0545(5) Uani 1 1 d . . .
H7 H 0.7774 0.0467 1.0013 0.065 Uiso 1 1 calc R . .
C8 C 0.70352(10) 0.0832(3) 1.0221(2) 0.0634(6) Uani 1 1 d . . .
H8 H 0.7082 0.0501 1.1045 0.076 Uiso 1 1 calc R . .
C9 C 0.65525(10) 0.1339(3) 0.9629(3) 0.0659(7) Uani 1 1 d . . .
H9 H 0.6275 0.1362 1.0053 0.079 Uiso 1 1 calc R . .
C10 C 0.64850(9) 0.1812(3) 0.8403(3) 0.0644(6) Uani 1 1 d . . .
H10 H 0.6159 0.2150 0.7994 0.077 Uiso 1 1 calc R . .
C11 C 0.68985(8) 0.1787(2) 0.7780(2) 0.0563(6) Uani 1 1 d . . .
H11 H 0.6847 0.2105 0.6951 0.068 Uiso 1 1 calc R . .
C12 C 0.78906(8) 0.2259(2) 0.6840(2) 0.0540(5) Uani 1 1 d . . .
H12 H 0.7646 0.2924 0.6691 0.065 Uiso 1 1 calc R . .
C13 C 0.82981(9) 0.2244(2) 0.6196(2) 0.0550(5) Uani 1 1 d . . .
H13 H 0.8324 0.2901 0.5627 0.066 Uiso 1 1 calc R . .
C14 C 0.97166(7) 0.26113(19) 0.7106(2) 0.0457(5) Uani 1 1 d . . .
H14 H 0.9476 0.2617 0.7697 0.055 Uiso 1 1 calc R . .
C15 C 0.96120(10) 0.3802(2) 0.6279(3) 0.0691(7) Uani 1 1 d . . .
H15A H 0.9839 0.3799 0.5667 0.083 Uiso 1 1 calc R . .
H15B H 0.9247 0.3802 0.5805 0.083 Uiso 1 1 calc R . .
C16 C 0.97176(12) 0.4993(2) 0.7098(4) 0.0838(10) Uani 1 1 d . . .
H16A H 0.9470 0.5033 0.7657 0.101 Uiso 1 1 calc R . .
H16B H 0.9664 0.5744 0.6552 0.101 Uiso 1 1 calc R . .

loop_
_atom_site_aniso_label
_atom_site_aniso_U_11
_atom_site_aniso_U_22
_atom_site_aniso_U_33
_atom_site_aniso_U_23
_atom_site_aniso_U_13
_atom_site_aniso_U_12
Cu1 0.0455(3) 0.0345(3) 0.0663(3) 0.000 0.0276(2) 0.000
Cl1 0.1054(5) 0.0446(3) 0.0879(5) 0.0161(3) 0.0531(4) 0.0210(3)
N1 0.0375(8) 0.0433(9) 0.0574(10) -0.0049(7) 0.0161(7) -0.0029(7)
C1 0.0463(11) 0.0670(15) 0.0562(12) -0.0086(11) 0.0095(9) -0.0031(10)
C2 0.0372(10) 0.0533(12) 0.0549(12) -0.0066(10) 0.0034(8) -0.0057(9)
C3 0.0387(10) 0.0478(11) 0.0752(14) 0.0019(11) 0.0114(10) 0.0045(9)
C4 0.0419(10) 0.0462(11) 0.0681(13) 0.0076(10) 0.0101(9) 0.0025(9)
C5 0.0360(9) 0.0439(11) 0.0531(11) -0.0030(9) 0.0026(8) -0.0010(8)
C6 0.0377(10) 0.0405(10) 0.0578(12) -0.0046(9) 0.0066(8) -0.0012(8)
C7 0.0463(11) 0.0532(13) 0.0613(13) 0.0000(10) 0.0062(9) 0.0021(9)
C8 0.0680(15) 0.0623(15) 0.0623(14) 0.0009(11) 0.0199(11) -0.0039(12)
C9 0.0527(13) 0.0642(16) 0.0868(18) -0.0081(13) 0.0280(12) -0.0064(11)
C10 0.0397(11) 0.0608(14) 0.0930(18) 0.0045(13) 0.0151(11) 0.0041(10)
C11 0.0428(11) 0.0565(13) 0.0677(14) 0.0058(11) 0.0078(10) 0.0028(9)
C12 0.0448(11) 0.0511(13) 0.0646(13) 0.0065(10) 0.0087(9) 0.0081(9)
C13 0.0481(11) 0.0577(14) 0.0574(12) 0.0083(10) 0.0075(9) -0.0001(10)
C14 0.0343(9) 0.0375(10) 0.0667(12) -0.0006(9) 0.0142(9) 0.0019(8)
C15 0.0495(12) 0.0493(14) 0.105(2) 0.0184(13) 0.0091(12) 0.0043(10)
C16 0.0597(16) 0.0408(14) 0.149(3) 0.0130(15) 0.0188(18) 0.0081(10)

loop_
_atom_type_symbol
_atom_type_description
_atom_type_scat_dispersion_real
_atom_type_scat_dispersion_imag
_atom_type_scat_source
C C 0.0181 0.0091 'International Tables Vol C Tables 4.2.6.8 and 6.1.1.4'
H H 0.0000 0.0000 'International Tables Vol C Tables 4.2.6.8 and 6.1.1.4'
N N 0.0311 0.0180 'International Tables Vol C Tables 4.2.6.8 and 6.1.1.4'
Cl Cl 0.3639 0.7018 'International Tables Vol C Tables 4.2.6.8 and 6.1.1.4'
Cu Cu -1.9646 0.5888 'International Tables Vol C Tables 4.2.6.8 and 6.1.1.4'

loop_
_geom_angle_atom_site_label_1
_geom_angle_atom_site_label_2
_geom_angle_atom_site_label_3
_geom_angle
_geom_angle_site_symmetry_1
_geom_angle_site_symmetry_3
N1 Cu1 N1 83.57(10) . 2_756
N1 Cu1 Cl1 164.74(5) . .
N1 Cu1 Cl1 93.43(5) 2_756 .
N1 Cu1 Cl1 93.43(5) . 2_756
N1 Cu1 Cl1 164.74(5) 2_756 2_756
Cl1 Cu1 Cl1 93.21(4) . 2_756
C14 N1 C1 113.97(16) . .
C14 N1 Cu1 109.62(13) . .
C1 N1 Cu1 119.24(14) . .
C14 N1 H1 104.1 . .
C1 N1 H1 104.1 . .
Cu1 N1 H1 104.1 . .
N1 C1 C2 113.95(17) . .
N1 C1 H1C 108.8 . .
C2 C1 H1C 108.8 . .
N1 C1 H1D 108.8 . .
C2 C1 H1D 108.8 . .
H1C C1 H1D 107.7 . .
C3 C2 C13 117.6(2) . .
C3 C2 C1 121.3(2) . .
C13 C2 C1 121.0(2) . .
C4 C3 C2 121.4(2) . .
C4 C3 H3 119.3 . .
C2 C3 H3 119.3 . .
C3 C4 C5 121.0(2) . .
C3 C4 H4 119.5 . .
C5 C4 H4 119.5 . .
C12 C5 C4 117.0(2) . .
C12 C5 C6 121.94(18) . .
C4 C5 C6 121.0(2) . .
C7 C6 C11 117.7(2) . .
C7 C6 C5 121.75(18) . .
C11 C6 C5 120.6(2) . .
C8 C7 C6 121.1(2) . .
C8 C7 H7 119.4 . .
C6 C7 H7 119.4 . .
C9 C8 C7 120.4(2) . .
C9 C8 H8 119.8 . .
C7 C8 H8 119.8 . .
C10 C9 C8 119.4(2) . .
C10 C9 H9 120.3 . .
C8 C9 H9 120.3 . .
C9 C10 C11 120.2(2) . .
C9 C10 H10 119.9 . .
C11 C10 H10 119.9 . .
C10 C11 C6 121.2(2) . .
C10 C11 H11 119.4 . .
C6 C11 H11 119.4 . .
C13 C12 C5 121.6(2) . .
C13 C12 H12 119.2 . .
C5 C12 H12 119.2 . .
C12 C13 C2 121.2(2) . .
C12 C13 H13 119.4 . .
C2 C13 H13 119.4 . .
N1 C14 C15 114.2(2) . .
N1 C14 C14 107.10(12) . 2_756
C15 C14 C14 110.50(15) . 2_756
N1 C14 H14 108.3 . .
C15 C14 H14 108.3 . .
C14 C14 H14 108.3 2_756 .
C16 C15 C14 110.5(3) . .
C16 C15 H15A 109.5 . .
C14 C15 H15A 109.5 . .
C16 C15 H15B 109.5 . .
C14 C15 H15B 109.5 . .
H15A C15 H15B 108.1 . .
C15 C16 C16 110.9(2) . 2_756
C15 C16 H16A 109.5 . .
C16 C16 H16A 109.5 2_756 .
C15 C16 H16B 109.5 . .
C16 C16 H16B 109.5 2_756 .
H16A C16 H16B 108.1 . .

loop_
_geom_bond_atom_site_label_1
_geom_bond_atom_site_label_2
_geom_bond_distance
_geom_bond_site_symmetry_2
Cu1 N1 2.0275(18) .
Cu1 N1 2.0275(18) 2_756
Cu1 Cl1 2.2436(7) .
Cu1 Cl1 2.2436(7) 2_756
N1 C14 1.482(3) .
N1 C1 1.493(3) .
N1 H1 0.9100 .
C1 C2 1.506(3) .
C1 H1C 0.9700 .
C1 H1D 0.9700 .
C2 C3 1.385(3) .
C2 C13 1.386(3) .
C3 C4 1.384(3) .
C3 H3 0.9300 .
C4 C5 1.400(3) .
C4 H4 0.9300 .
C5 C12 1.390(3) .
C5 C6 1.480(3) .
C6 C7 1.385(3) .
C6 C11 1.395(3) .
C7 C8 1.381(3) .
C7 H7 0.9300 .
C8 C9 1.377(4) .
C8 H8 0.9300 .
C9 C10 1.377(4) .
C9 H9 0.9300 .
C10 C11 1.380(3) .
C10 H10 0.9300 .
C11 H11 0.9300 .
C12 C13 1.381(3) .
C12 H12 0.9300 .
C13 H13 0.9300 .
C14 C15 1.517(3) .
C14 C14 1.524(4) 2_756
C14 H14 0.9800 .
C15 C16 1.513(5) .
C15 H15A 0.9700 .
C15 H15B 0.9700 .
C16 C16 1.525(6) 2_756
C16 H16A 0.9700 .
C16 H16B 0.9700 .

loop_
_geom_torsion_atom_site_label_1
_geom_torsion_atom_site_label_2
_geom_torsion_atom_site_label_3
_geom_torsion_atom_site_label_4
_geom_torsion
_geom_torsion_site_symmetry_1
_geom_torsion_site_symmetry_2
_geom_torsion_site_symmetry_3
_geom_torsion_site_symmetry_4
N1 Cu1 N1 C14 -14.62(9) 2_756 . . .
Cl1 Cu1 N1 C14 64.8(2) . . . .
Cl1 Cu1 N1 C14 -179.60(12) 2_756 . . .
N1 Cu1 N1 C1 -148.56(18) 2_756 . . .
Cl1 Cu1 N1 C1 -69.2(3) . . . .
Cl1 Cu1 N1 C1 46.47(15) 2_756 . . .
C14 N1 C1 C2 -56.5(3) . . . .
Cu1 N1 C1 C2 75.6(2) . . . .
N1 C1 C2 C3 -68.9(3) . . . .
N1 C1 C2 C13 114.2(2) . . . .
C13 C2 C3 C4 1.3(3) . . . .
C1 C2 C3 C4 -175.7(2) . . . .
C2 C3 C4 C5 0.0(4) . . . .
C3 C4 C5 C12 -1.1(3) . . . .
C3 C4 C5 C6 178.1(2) . . . .
C12 C5 C6 C7 -147.7(2) . . . .
C4 C5 C6 C7 33.2(3) . . . .
C12 C5 C6 C11 31.6(3) . . . .
C4 C5 C6 C11 -147.6(2) . . . .
C11 C6 C7 C8 -0.7(3) . . . .
C5 C6 C7 C8 178.6(2) . . . .
C6 C7 C8 C9 -0.2(4) . . . .
C7 C8 C9 C10 0.8(4) . . . .
C8 C9 C10 C11 -0.5(4) . . . .
C9 C10 C11 C6 -0.4(4) . . . .
C7 C6 C11 C10 1.0(3) . . . .
C5 C6 C11 C10 -178.3(2) . . . .
C4 C5 C12 C13 0.9(3) . . . .
C6 C5 C12 C13 -178.2(2) . . . .
C5 C12 C13 C2 0.4(3) . . . .
C3 C2 C13 C12 -1.5(3) . . . .
C1 C2 C13 C12 175.6(2) . . . .
C1 N1 C14 C15 -60.7(2) . . . .
Cu1 N1 C14 C15 162.72(15) . . . .
C1 N1 C14 C14 176.57(19) . . . 2_756
Cu1 N1 C14 C14 40.0(2) . . . 2_756
N1 C14 C15 C16 -178.2(2) . . . .
C14 C14 C15 C16 -57.3(3) 2_756 . . .
C14 C15 C16 C16 56.7(4) . . . 2_756
